data_4026399
loop_
_publ_author_name
'Christopher P. Hencken'
'Douglas T. Genna'
'Maxime A. Siegler'
'Gary H. Posner'

_publ_contact_author_address
;Department of Chemistry
Johns Hopkins University
Baltimore
MD 21218
USA
;
_publ_contact_author_email ghp@jhu.edu
_publ_contact_author_name 'Gary H. Posner'
_publ_contact_author_phone '(410) 516-4670'
_publ_section_title
;
 Highly Stereocontrolled and Regiocontrolled Syntheses of
 2,3,4-Trisubstituted Alkanoates and Lactones
;
_journal_name_full 'Journal of Organic Chemistry'
_journal_page_first 5149
_journal_page_last 5155
_journal_paper_doi 10.1021/jo200795f
_journal_volume 76
_journal_year 2011
_chemical_absolute_configuration unk
_chemical_formula_moiety 'C16 H22 O4'
_chemical_formula_sum 'C16 H22 O4'
_chemical_formula_weight 278.34
_chemical_name_systematic
; 
 ? 
;
_space_group_IT_number 4
_symmetry_cell_setting monoclinic
_symmetry_space_group_name_Hall 'P 2yb'
_symmetry_space_group_name_H-M 'P 1 21 1'
_atom_sites_solution_hydrogens difmap
_atom_sites_solution_primary direct
_atom_sites_solution_secondary difmap
_audit_creation_method SHELXL-97
_cell_angle_alpha 90.00
_cell_angle_beta 103.206(7)
_cell_angle_gamma 90.00
_cell_formula_units_Z 2
_cell_length_a 8.8595(6)
_cell_length_b 5.7645(3)
_cell_length_c 15.8715(11)
_cell_measurement_reflns_used 3244
_cell_measurement_temperature 110(2)
_cell_measurement_theta_max 24.35
_cell_measurement_theta_min 2.36
_cell_volume 789.13(9)
_computing_cell_refinement
;
CrysAlisPro, Oxford Diffraction Ltd.,
Version 1.171.34.44 (release 25-10-2010 CrysAlis171 .NET)
(compiled Oct 25 2010,18:11:34)
;
_computing_data_collection
;
CrysAlisPro, Oxford Diffraction Ltd.,
Version 1.171.34.44 (release 25-10-2010 CrysAlis171 .NET)
(compiled Oct 25 2010,18:11:34)
;
_computing_data_reduction
;
CrysAlisPro, Oxford Diffraction Ltd.,
Version 1.171.34.44 (release 25-10-2010 CrysAlis171 .NET)
(compiled Oct 25 2010,18:11:34)
;
_computing_molecular_graphics 'SHELXTL v6.10 (Sheldrick, 2008)'
_computing_publication_material 'SHELXTL v6.10 (Sheldrick, 2008)'
_computing_structure_refinement 'SHELXL-97 (Sheldrick, 2008)'
_computing_structure_solution 'SHELXS-97 (Sheldrick, 2008)'
_diffrn_ambient_temperature 110(2)
_diffrn_detector_area_resol_mean 15.989
_diffrn_measured_fraction_theta_full 0.998
_diffrn_measured_fraction_theta_max 0.998
_diffrn_measurement_device_type 'Goniometer KM4/Xcalibur, detector: Sapphire3'
_diffrn_measurement_method '\w scans'
_diffrn_radiation_monochromator graphite
_diffrn_radiation_source 'Enhance (Mo) X-ray Source'
_diffrn_radiation_type MoK\a
_diffrn_radiation_wavelength 0.71073
_diffrn_reflns_av_R_equivalents 0.0657
_diffrn_reflns_av_sigmaI/netI 0.0599
_diffrn_reflns_limit_h_max 9
_diffrn_reflns_limit_h_min -10
_diffrn_reflns_limit_k_max 6
_diffrn_reflns_limit_k_min -6
_diffrn_reflns_limit_l_max 18
_diffrn_reflns_limit_l_min -18
_diffrn_reflns_number 5754
_diffrn_reflns_theta_full 23.99
_diffrn_reflns_theta_max 23.99
_diffrn_reflns_theta_min 2.43
_exptl_absorpt_coefficient_mu 0.083
_exptl_absorpt_correction_T_max 0.997
_exptl_absorpt_correction_T_min 0.976
_exptl_absorpt_correction_type analytical
_exptl_absorpt_process_details
;
CrysAlisPro, Oxford Diffraction Ltd.,
Version 1.171.34.44 (release 25-10-2010 CrysAlis171 .NET)
(compiled Oct 25 2010,18:11:34)
Analytical numeric absorption correction using a multifaceted crystal
            model based on expressions derived by R.C. Clark & J.S. Reid.
(Clark, R. C. & Reid, J. S. (1995). Acta Cryst. A51, 887-897)
;
_exptl_crystal_colour colorless
_exptl_crystal_density_diffrn 1.171
_exptl_crystal_description 'thin lath'
_exptl_crystal_F_000 300
_exptl_crystal_size_max 0.48
_exptl_crystal_size_mid 0.14
_exptl_crystal_size_min 0.04
_refine_diff_density_max 0.199
_refine_diff_density_min -0.207
_refine_diff_density_rms 0.046
_refine_ls_abs_structure_details 'Flack H D (1983), Acta Cryst. A39, 876-881'
_refine_ls_extinction_method none
_refine_ls_goodness_of_fit_ref 1.016
_refine_ls_hydrogen_treatment constr
_refine_ls_matrix_type full
_refine_ls_number_parameters 185
_refine_ls_number_reflns 1378
_refine_ls_number_restraints 1
_refine_ls_restrained_S_all 1.016
_refine_ls_R_factor_all 0.0516
_refine_ls_R_factor_gt 0.0415
_refine_ls_shift/su_max 0.000
_refine_ls_shift/su_mean 0.000
_refine_ls_structure_factor_coef Fsqd
_refine_ls_weighting_details 'calc w=1/[\s^2^(Fo^2^)+(0.0648P)^2^+0.0000P] where P=(Fo^2^+2Fc^2^)/3'
_refine_ls_weighting_scheme calc
_refine_ls_wR_factor_gt 0.0975
_refine_ls_wR_factor_ref 0.1019
_reflns_number_gt 1203
_reflns_number_total 1378
_reflns_threshold_expression I>2\s(I)
_cod_data_source_file jo200795f_si_002_1.cif
_cod_data_source_block 10
_cod_original_sg_symbol_H-M 'P 21'
_cod_database_code 4026399

loop_
_symmetry_equiv_pos_as_xyz
'x, y, z'
'-x, y+1/2, -z'

loop_
_atom_site_label
_atom_site_type_symbol
_atom_site_fract_x
_atom_site_fract_y
_atom_site_fract_z
_atom_site_U_iso_or_equiv
_atom_site_adp_type
_atom_site_occupancy
_atom_site_symmetry_multiplicity
_atom_site_calc_flag
_atom_site_refinement_flags
C1 C 0.8119(3) 1.0820(5) 0.34320(19) 0.0216(7) Uani 1 1 d .
C2 C 0.8826(4) 1.2077(5) 0.4256(2) 0.0246(8) Uani 1 1 d .
H2A H 0.9151 1.0950 0.4725 0.037 Uiso 1 1 calc R
H2B H 0.8060 1.3138 0.4402 0.037 Uiso 1 1 calc R
H2C H 0.9729 1.2964 0.4180 0.037 Uiso 1 1 calc R
C3 C 0.9128(4) 0.8815(6) 0.3250(2) 0.0251(7) Uani 1 1 d .
H3A H 0.8616 0.8047 0.2710 0.038 Uiso 1 1 calc R
H3B H 0.9277 0.7697 0.3727 0.038 Uiso 1 1 calc R
H3C H 1.0137 0.9416 0.3198 0.038 Uiso 1 1 calc R
C4 C 0.7730(4) 1.2466(6) 0.2673(2) 0.0282(8) Uani 1 1 d .
H4A H 0.7086 1.3733 0.2807 0.042 Uiso 1 1 calc R
H4B H 0.7163 1.1629 0.2161 0.042 Uiso 1 1 calc R
H4C H 0.8690 1.3103 0.2560 0.042 Uiso 1 1 calc R
C5 C 0.6390(4) 0.8388(5) 0.40693(18) 0.0182(7) Uani 1 1 d .
C6 C 0.4720(3) 0.7682(5) 0.3918(2) 0.0199(7) Uani 1 1 d .
H6 H 0.3932 0.8751 0.3567 0.024 Uiso 1 1 calc R
C7 C 0.4385(3) 0.5182(6) 0.38484(18) 0.0188(7) Uani 1 1 d .
H7 H 0.5305 0.4141 0.3904 0.023 Uiso 1 1 calc R
C8 C 0.2901(3) 0.4309(5) 0.3277(2) 0.0204(7) Uani 1 1 d .
H8 H 0.2062 0.5484 0.3254 0.025 Uiso 1 1 calc R
C9 C 0.3135(3) 0.3891(6) 0.23746(19) 0.0245(7) Uani 1 1 d .
H9A H 0.4019 0.2816 0.2413 0.029 Uiso 1 1 calc R
H9B H 0.3416 0.5380 0.2140 0.029 Uiso 1 1 calc R
C10 C 0.1723(4) 0.2883(7) 0.1739(2) 0.0318(8) Uani 1 1 d .
H10A H 0.1420 0.1408 0.1974 0.038 Uiso 1 1 calc R
H10B H 0.0843 0.3976 0.1678 0.038 Uiso 1 1 calc R
C11 C 0.2047(4) 0.2445(6) 0.0864(2) 0.0276(8) Uani 1 1 d .
C12 C 0.2917(4) 0.0533(7) 0.0719(2) 0.0400(10) Uani 1 1 d .
H12 H 0.3283 -0.0539 0.1174 0.048 Uiso 1 1 calc R
C13 C 0.3255(5) 0.0176(7) -0.0076(2) 0.0475(11) Uani 1 1 d .
H13 H 0.3861 -0.1124 -0.0162 0.057 Uiso 1 1 calc R
C14 C 0.2716(4) 0.1702(7) -0.0750(2) 0.0429(10) Uani 1 1 d .
H14 H 0.2944 0.1452 -0.1299 0.052 Uiso 1 1 calc R
C15 C 0.1850(4) 0.3574(7) -0.0618(2) 0.0411(10) Uani 1 1 d .
H15 H 0.1474 0.4625 -0.1079 0.049 Uiso 1 1 calc R
C16 C 0.1515(4) 0.3953(6) 0.0184(2) 0.0338(9) Uani 1 1 d .
H16 H 0.0913 0.5263 0.0266 0.041 Uiso 1 1 calc R
O1 O 0.6545(2) 0.9909(3) 0.34665(12) 0.0200(5) Uani 1 1 d .
O2 O 0.7411(2) 0.7615(4) 0.46379(13) 0.0221(5) Uani 1 1 d .
O3 O 0.4292(2) 0.6457(4) 0.46121(12) 0.0239(5) Uani 1 1 d .
O4 O 0.2442(2) 0.2155(3) 0.35824(13) 0.0228(5) Uani 1 1 d .
H4 H 0.2501 0.2245 0.4117 0.034 Uiso 1 1 calc R

loop_
_atom_site_aniso_label
_atom_site_aniso_U_11
_atom_site_aniso_U_22
_atom_site_aniso_U_33
_atom_site_aniso_U_23
_atom_site_aniso_U_13
_atom_site_aniso_U_12
C1 0.0081(15) 0.0239(17) 0.0359(19) -0.0007(14) 0.0113(14) -0.0044(12)
C2 0.0117(15) 0.0227(17) 0.039(2) -0.0023(15) 0.0051(13) -0.0011(13)
C3 0.0176(17) 0.0242(16) 0.0370(19) -0.0018(15) 0.0134(14) -0.0002(14)
C4 0.0198(17) 0.0303(18) 0.0372(19) 0.0019(16) 0.0125(14) -0.0055(15)
C5 0.0181(17) 0.0195(16) 0.0163(16) -0.0008(13) 0.0027(14) 0.0018(13)
C6 0.0156(17) 0.0238(16) 0.0221(16) 0.0002(14) 0.0079(12) -0.0012(14)
C7 0.0122(16) 0.0267(16) 0.0189(15) 0.0012(14) 0.0060(12) 0.0023(13)
C8 0.0147(16) 0.0211(15) 0.0260(16) 0.0023(13) 0.0056(13) 0.0009(13)
C9 0.0157(16) 0.0312(18) 0.0269(17) 0.0009(15) 0.0055(13) -0.0078(15)
C10 0.0202(18) 0.047(2) 0.0273(18) 0.0001(17) 0.0038(14) -0.0093(16)
C11 0.0231(18) 0.0319(18) 0.0258(18) -0.0018(16) 0.0014(13) -0.0094(16)
C12 0.048(2) 0.033(2) 0.035(2) 0.0039(18) 0.0003(18) 0.0073(18)
C13 0.051(3) 0.043(2) 0.046(2) -0.014(2) 0.007(2) 0.009(2)
C14 0.047(2) 0.053(2) 0.029(2) -0.0072(19) 0.0094(17) -0.001(2)
C15 0.048(3) 0.046(2) 0.029(2) 0.0082(19) 0.0070(18) 0.0007(19)
C16 0.031(2) 0.039(2) 0.031(2) 0.0018(18) 0.0055(16) 0.0017(18)
O1 0.0096(11) 0.0254(11) 0.0258(11) 0.0043(10) 0.0058(8) -0.0033(9)
O2 0.0155(11) 0.0273(12) 0.0246(12) 0.0001(11) 0.0069(9) 0.0012(10)
O3 0.0237(12) 0.0266(11) 0.0251(11) -0.0027(10) 0.0133(9) -0.0059(10)
O4 0.0193(11) 0.0253(12) 0.0248(12) 0.0009(9) 0.0070(9) -0.0051(9)

loop_
_atom_type_symbol
_atom_type_description
_atom_type_scat_dispersion_real
_atom_type_scat_dispersion_imag
_atom_type_scat_source
C C 0.0033 0.0016 'International Tables Vol C Tables 4.2.6.8 and 6.1.1.4'
H H 0.0000 0.0000 'International Tables Vol C Tables 4.2.6.8 and 6.1.1.4'
O O 0.0106 0.0060 'International Tables Vol C Tables 4.2.6.8 and 6.1.1.4'

loop_
_geom_angle_atom_site_label_1
_geom_angle_atom_site_label_2
_geom_angle_atom_site_label_3
_geom_angle
C2 C1 O1 110.1(2)
C2 C1 C4 111.4(3)
O1 C1 C4 101.8(2)
C2 C1 C3 112.6(3)
O1 C1 C3 109.3(2)
C4 C1 C3 111.2(3)
C1 C2 H2A 109.5
C1 C2 H2B 109.5
H2A C2 H2B 109.5
C1 C2 H2C 109.5
H2A C2 H2C 109.5
H2B C2 H2C 109.5
C1 C3 H3A 109.5
C1 C3 H3B 109.5
H3A C3 H3B 109.5
C1 C3 H3C 109.5
H3A C3 H3C 109.5
H3B C3 H3C 109.5
C1 C4 H4A 109.5
C1 C4 H4B 109.5
H4A C4 H4B 109.5
C1 C4 H4C 109.5
H4A C4 H4C 109.5
H4B C4 H4C 109.5
O2 C5 O1 126.8(3)
O2 C5 C6 124.2(3)
O1 C5 C6 108.9(2)
O3 C6 C7 59.3(2)
O3 C6 C5 115.8(2)
C7 C6 C5 116.9(3)
O3 C6 H6 117.3
C7 C6 H6 117.3
C5 C6 H6 117.3
O3 C7 C6 59.0(2)
O3 C7 C8 118.0(2)
C6 C7 C8 120.5(3)
O3 C7 H7 115.8
C6 C7 H7 115.8
C8 C7 H7 115.8
O4 C8 C7 111.4(2)
O4 C8 C9 107.1(3)
C7 C8 C9 109.5(2)
O4 C8 H8 109.6
C7 C8 H8 109.6
C9 C8 H8 109.6
C8 C9 C10 114.6(2)
C8 C9 H9A 108.6
C10 C9 H9A 108.6
C8 C9 H9B 108.6
C10 C9 H9B 108.6
H9A C9 H9B 107.6
C11 C10 C9 111.9(3)
C11 C10 H10A 109.2
C9 C10 H10A 109.2
C11 C10 H10B 109.2
C9 C10 H10B 109.2
H10A C10 H10B 107.9
C16 C11 C12 118.1(3)
C16 C11 C10 120.9(3)
C12 C11 C10 121.0(3)
C13 C12 C11 120.9(3)
C13 C12 H12 119.5
C11 C12 H12 119.5
C12 C13 C14 120.3(4)
C12 C13 H13 119.9
C14 C13 H13 119.9
C15 C14 C13 119.4(3)
C15 C14 H14 120.3
C13 C14 H14 120.3
C14 C15 C16 120.6(3)
C14 C15 H15 119.7
C16 C15 H15 119.7
C11 C16 C15 120.7(3)
C11 C16 H16 119.7
C15 C16 H16 119.7
C5 O1 C1 120.5(2)
C6 O3 C7 61.69(19)
C8 O4 H4 109.5

loop_
_geom_bond_atom_site_label_1
_geom_bond_atom_site_label_2
_geom_bond_distance
C1 C2 1.502(4)
C1 O1 1.502(3)
C1 C4 1.510(4)
C1 C3 1.528(4)
C2 H2A 0.9800
C2 H2B 0.9800
C2 H2C 0.9800
C3 H3A 0.9800
C3 H3B 0.9800
C3 H3C 0.9800
C4 H4A 0.9800
C4 H4B 0.9800
C4 H4C 0.9800
C5 O2 1.207(3)
C5 O1 1.328(4)
C5 C6 1.500(4)
C6 O3 1.431(4)
C6 C7 1.470(4)
C6 H6 1.0000
C7 O3 1.436(4)
C7 C8 1.504(4)
C7 H7 1.0000
C8 O4 1.425(4)
C8 C9 1.512(4)
C8 H8 1.0000
C9 C10 1.530(4)
C9 H9A 0.9900
C9 H9B 0.9900
C10 C11 1.502(5)
C10 H10A 0.9900
C10 H10B 0.9900
C11 C16 1.382(5)
C11 C12 1.395(5)
C12 C13 1.377(5)
C12 H12 0.9500
C13 C14 1.382(5)
C13 H13 0.9500
C14 C15 1.368(6)
C14 H14 0.9500
C15 C16 1.389(5)
C15 H15 0.9500
C16 H16 0.9500
O4 H4 0.8400

loop_
_geom_hbond_atom_site_label_D
_geom_hbond_atom_site_label_H
_geom_hbond_atom_site_label_A
_geom_hbond_distance_DH
_geom_hbond_distance_HA
_geom_hbond_distance_DA
_geom_hbond_angle_DHA
_geom_hbond_site_symmetry_A
O4 H4 O2 0.84 1.97 2.810(3) 177.0 2_646

loop_
_geom_torsion_atom_site_label_1
_geom_torsion_atom_site_label_2
_geom_torsion_atom_site_label_3
_geom_torsion_atom_site_label_4
_geom_torsion
O2 C5 C6 O3 15.3(4)
O1 C5 C6 O3 -166.7(2)
O2 C5 C6 C7 -51.7(4)
O1 C5 C6 C7 126.2(3)
C5 C6 C7 O3 105.5(3)
O3 C6 C7 C8 106.4(3)
C5 C6 C7 C8 -148.1(3)
O3 C7 C8 O4 -83.8(3)
C6 C7 C8 O4 -152.5(3)
O3 C7 C8 C9 157.8(3)
C6 C7 C8 C9 89.2(4)
O4 C8 C9 C10 56.2(3)
C7 C8 C9 C10 177.2(3)
C8 C9 C10 C11 -178.3(3)
C9 C10 C11 C16 -102.0(4)
C9 C10 C11 C12 76.7(4)
C16 C11 C12 C13 0.9(5)
C10 C11 C12 C13 -177.9(4)
C11 C12 C13 C14 -0.8(6)
C12 C13 C14 C15 0.3(6)
C13 C14 C15 C16 0.2(6)
C12 C11 C16 C15 -0.4(5)
C10 C11 C16 C15 178.3(3)
C14 C15 C16 C11 -0.1(6)
O2 C5 O1 C1 1.2(4)
C6 C5 O1 C1 -176.7(2)
C2 C1 O1 C5 -61.1(3)
C4 C1 O1 C5 -179.3(2)
C3 C1 O1 C5 63.0(3)
C5 C6 O3 C7 -107.3(3)
C8 C7 O3 C6 -110.5(3)
